data_4313816
loop_
_publ_author_name
'Ashrafomolouk Asadi'
'Colin Eaborn'
'Peter B. Hitchcock'
'Margaret M. Meehan'
'J. David Smith'

_publ_section_title
;
 The Structure of Tri(cyclohexyl)tin Chloride between 108 and 298 K: A
 Compound in Which Molecular Dimensions Vary with Temperature
;
_journal_name_full 'Inorganic Chemistry'
_journal_page_first 4141
_journal_page_last 4146
_journal_paper_doi 10.1021/ic026272f
_journal_volume 42
_journal_year 2003
_chemical_compound_source 'synthesis as described'
_chemical_formula_moiety 'C18 H33 Cl1 Sn1'
_chemical_formula_sum 'C18 H33 Cl Sn'
_chemical_formula_weight 403.58
_chemical_name_common '[cy3SnCl] at 273K '
_chemical_name_systematic
;
 ?
;
_space_group_IT_number 11
_symmetry_cell_setting monoclinic
_symmetry_Int_Tables_number 11
_symmetry_space_group_name_Hall '-P 2yb'
_symmetry_space_group_name_H-M 'P 1 21/m 1'
_atom_sites_solution_hydrogens geom
_atom_sites_solution_primary direct
_atom_sites_solution_secondary difmap
_audit_conform_dict_location ftp://ftp.iucr.org/pub/cif_core.dic
_audit_conform_dict_name cif_core.dic
_audit_conform_dict_version 2.2
_audit_creation_date 2002-09-23T09:22:15-00:00
_audit_creation_method 'WinGX routine CIF_UPDATE'
_cell_angle_alpha 90
_cell_angle_beta 107.852(2)
_cell_angle_gamma 90
_cell_formula_units_Z 2
_cell_length_a 10.5668(4)
_cell_length_b 17.1827(5)
_cell_length_c 5.6769(2)
_cell_measurement_reflns_used 12318
_cell_measurement_temperature 273(2)
_cell_measurement_theta_max 27.878
_cell_measurement_theta_min 3.705
_cell_measurement_wavelength 0.71073
_cell_volume 981.10(6)
_computing_cell_refinement 'HKL Scalepack (Otwinowski & Minor 1997)'
_computing_data_collection 'Collect (Nonius BV, 1997-2000)'
_computing_data_reduction 'HKL Denzo and Scalepack (Otwinowski & Minor 1997)'
_computing_molecular_graphics 'Ortep-3 for Windows (Farrugia, 1997)'
_computing_publication_material 'WinGX publication routines (Farrugia, 1999)'
_computing_structure_refinement 'SHELXL-97 (Sheldrick, 1997)'
_computing_structure_solution 'SHELXS-97 (Sheldrick, 1997)'
_diffrn_ambient_temperature 273(2)
_diffrn_measured_fraction_theta_full 0.989
_diffrn_measured_fraction_theta_max 0.989
_diffrn_measurement_device '95mm CCD camera on \k-goniostat'
_diffrn_measurement_device_type KappaCCD
_diffrn_measurement_method CCD
_diffrn_radiation_monochromator graphite
_diffrn_radiation_probe x-ray
_diffrn_radiation_type MoK\a
_diffrn_radiation_wavelength 0.71073
_diffrn_reflns_av_R_equivalents 0.0451
_diffrn_reflns_av_unetI/netI 0.0412
_diffrn_reflns_limit_h_max 13
_diffrn_reflns_limit_h_min -11
_diffrn_reflns_limit_k_max 22
_diffrn_reflns_limit_k_min -21
_diffrn_reflns_limit_l_max 6
_diffrn_reflns_limit_l_min -7
_diffrn_reflns_number 8829
_diffrn_reflns_theta_full 27.89
_diffrn_reflns_theta_max 27.89
_diffrn_reflns_theta_min 3.77
_exptl_absorpt_coefficient_mu 1.43
_exptl_absorpt_correction_T_max 0.9102
_exptl_absorpt_correction_T_min 0.8105
_exptl_absorpt_correction_type multi-scan
_exptl_absorpt_process_details
;
        [c.f. r.h. blessing, acta cryst. (1995), a51, 33-38]
;
_exptl_crystal_colour colourless
_exptl_crystal_density_diffrn 1.366
_exptl_crystal_density_method 'not measured'
_exptl_crystal_description needle
_exptl_crystal_F_000 416
_exptl_crystal_size_max 0.1
_exptl_crystal_size_mid 0.1
_exptl_crystal_size_min 0.1
_refine_diff_density_max 0.579
_refine_diff_density_min -0.757
_refine_diff_density_rms 0.09
_refine_ls_extinction_method none
_refine_ls_goodness_of_fit_ref 1.045
_refine_ls_hydrogen_treatment riding
_refine_ls_matrix_type full
_refine_ls_number_parameters 97
_refine_ls_number_reflns 2403
_refine_ls_number_restraints 0
_refine_ls_restrained_S_all 1.045
_refine_ls_R_factor_all 0.0707
_refine_ls_R_factor_gt 0.0511
_refine_ls_shift/su_max 0
_refine_ls_shift/su_mean 0
_refine_ls_structure_factor_coef Fsqd
_refine_ls_weighting_details 'calc w=1/[\s^2^(Fo^2^)+(0.0785P)^2^+0.8332P] where P=(Fo^2^+2Fc^2^)/3'
_refine_ls_weighting_scheme calc
_refine_ls_wR_factor_gt 0.1317
_refine_ls_wR_factor_ref 0.1445
_reflns_number_gt 1846
_reflns_number_total 2403
_reflns_threshold_expression >2sigma(I)
_cod_data_source_file ic026272fsi20021216_045625_7.cif
_cod_data_source_block cy3SnCl273
_cod_database_code 4313816

loop_
_symmetry_equiv_pos_as_xyz
'x, y, z'
'-x, y+1/2, -z'
'-x, -y, -z'
'x, -y-1/2, z'

loop_
_atom_site_label
_atom_site_type_symbol
_atom_site_fract_x
_atom_site_fract_y
_atom_site_fract_z
_atom_site_U_iso_or_equiv
_atom_site_adp_type
_atom_site_occupancy
_atom_site_symmetry_multiplicity
_atom_site_calc_flag
_atom_site_refinement_flags
_atom_site_disorder_assembly
_atom_site_disorder_group
Sn Sn 0.03438(4) 0.25 0.27237(8) 0.0592(2) Uani 1 2 d S . .
Cl Cl 0.0325(4) 0.25 0.6969(5) 0.1228(10) Uani 1 2 d S . .
C1 C 0.1372(7) 0.3578(4) 0.2671(13) 0.0864(17) Uani 1 1 d . . .
H1 H 0.1126 0.3709 0.0908 0.104 Uiso 1 1 calc R . .
C2 C 0.2711(11) 0.3555(7) 0.337(4) 0.270(12) Uani 1 1 d . . .
H2A H 0.2981 0.318 0.2338 0.324 Uiso 1 1 calc R . .
H2B H 0.3033 0.337 0.5063 0.324 Uiso 1 1 calc R . .
C3 C 0.3389(13) 0.4348(7) 0.320(5) 0.273(12) Uani 1 1 d . . .
H3A H 0.434 0.4293 0.3971 0.327 Uiso 1 1 calc R . .
H3B H 0.3239 0.4473 0.1471 0.327 Uiso 1 1 calc R . .
C4 C 0.2942(14) 0.4965(7) 0.431(3) 0.164(5) Uani 1 1 d . . .
H4A H 0.322 0.4896 0.6093 0.197 Uiso 1 1 calc R . .
H4B H 0.3315 0.545 0.3948 0.197 Uiso 1 1 calc R . .
C5 C 0.1633(17) 0.4988(7) 0.344(5) 0.321(16) Uani 1 1 d . . .
H5A H 0.1379 0.5127 0.1701 0.385 Uiso 1 1 calc R . .
H5B H 0.1313 0.5395 0.4296 0.385 Uiso 1 1 calc R . .
C6 C 0.0946(18) 0.4220(8) 0.371(5) 0.273(11) Uani 1 1 d . . .
H6A H 0.1097 0.412 0.5457 0.327 Uiso 1 1 calc R . .
H6B H -0.0005 0.4281 0.2942 0.327 Uiso 1 1 calc R . .
C7 C -0.1787(8) 0.25 0.0860(16) 0.082(2) Uani 1 2 d S . .
H7 H -0.1855 0.25 -0.09 0.098 Uiso 1 2 calc SR . .
C8 C -0.2448(9) 0.3174(7) 0.115(4) 0.241(10) Uani 1 1 d . . .
H8A H -0.2047 0.3611 0.056 0.289 Uiso 1 1 calc R . .
H8B H -0.2316 0.3254 0.2897 0.289 Uiso 1 1 calc R . .
C9 C -0.3946(9) 0.3174(8) -0.022(4) 0.254(11) Uani 1 1 d . . .
H9A H -0.4349 0.3633 0.025 0.305 Uiso 1 1 calc R . .
H9B H -0.4092 0.3195 -0.1987 0.305 Uiso 1 1 calc R . .
C10 C -0.4556(12) 0.25 0.037(3) 0.145(5) Uani 1 2 d S . .
H10A H -0.4475 0.25 0.2115 0.174 Uiso 1 2 calc SR . .
H10B H -0.5495 0.25 -0.0563 0.174 Uiso 1 2 calc SR . .

loop_
_atom_site_aniso_label
_atom_site_aniso_U_11
_atom_site_aniso_U_22
_atom_site_aniso_U_33
_atom_site_aniso_U_23
_atom_site_aniso_U_13
_atom_site_aniso_U_12
Sn 0.0543(3) 0.0711(4) 0.0547(3) 0 0.0200(2) 0
Cl 0.142(3) 0.178(3) 0.0588(11) 0 0.0461(14) 0
C1 0.085(4) 0.088(4) 0.092(4) -0.011(3) 0.035(3) -0.017(3)
C2 0.086(7) 0.097(7) 0.60(4) 0.033(12) 0.063(12) -0.018(6)
C3 0.134(9) 0.116(8) 0.59(4) -0.064(14) 0.151(16) -0.058(8)
C4 0.158(10) 0.131(8) 0.195(12) -0.050(7) 0.040(8) -0.081(8)
C5 0.166(13) 0.091(8) 0.72(5) -0.081(16) 0.16(2) -0.047(8)
C6 0.204(14) 0.119(9) 0.57(3) -0.110(14) 0.230(19) -0.068(10)
C7 0.052(4) 0.123(7) 0.069(5) 0 0.017(4) 0
C8 0.064(5) 0.108(7) 0.50(3) -0.013(11) 0.008(9) 0.003(5)
C9 0.062(5) 0.152(10) 0.50(3) 0.063(13) 0.017(10) 0.012(6)
C10 0.068(6) 0.203(15) 0.176(14) 0 0.055(8) 0

loop_
_atom_type_symbol
_atom_type_description
_atom_type_scat_dispersion_real
_atom_type_scat_dispersion_imag
_atom_type_scat_source
C C 0.0033 0.0016 'International Tables Vol C Tables 4.2.6.8 and 6.1.1.4'
H H 0 0 'International Tables Vol C Tables 4.2.6.8 and 6.1.1.4'
Cl Cl 0.1484 0.1585 'International Tables Vol C Tables 4.2.6.8 and 6.1.1.4'
Sn Sn -0.6537 1.4246 'International Tables Vol C Tables 4.2.6.8 and 6.1.1.4'

loop_
_geom_angle_atom_site_label_1
_geom_angle_atom_site_label_2
_geom_angle_atom_site_label_3
_geom_angle
_geom_angle_site_symmetry_1
_geom_angle_site_symmetry_3
_geom_angle_publ_flag
C1 Sn C1 118.8(4) . 4_565 ?
C1 Sn C7 116.4(2) . . ?
C1 Sn C7 116.4(2) 4_565 . ?
C1 Sn Cl 99.92(19) . . ?
C1 Sn Cl 99.92(19) 4_565 . ?
C7 Sn Cl 99.3(2) . . ?
C1 Sn Cl 80.46(19) . 1_554 ?
C1 Sn Cl 80.46(19) 4_565 1_554 ?
C7 Sn Cl 79.9(2) . 1_554 ?
Cl Sn Cl 179.24(15) . 1_554 ?
Sn Cl Sn 179.24(15) . 1_556 ?
C2 C1 C6 110.3(12) . . ?
C2 C1 Sn 117.3(7) . . ?
C6 C1 Sn 116.5(6) . . ?
C1 C2 C3 114.7(10) . . ?
C4 C3 C2 114.5(13) . . ?
C5 C4 C3 108.4(12) . . ?
C4 C5 C6 114.3(16) . . ?
C1 C6 C5 114.5(11) . . ?
C8 C7 C8 113.2(12) 4_565 . ?
C8 C7 Sn 115.2(6) 4_565 . ?
C8 C7 Sn 115.2(6) . . ?
C7 C8 C9 114.8(11) . . ?
C10 C9 C8 110.8(12) . . ?
C9 C10 C9 110.1(16) 4_565 . ?

loop_
_geom_bond_atom_site_label_1
_geom_bond_atom_site_label_2
_geom_bond_distance
_geom_bond_site_symmetry_2
_geom_bond_publ_flag
Sn C1 2.153(6) . ?
Sn C1 2.153(6) 4_565 ?
Sn C7 2.175(8) . ?
Sn Cl 2.416(3) . ?
Sn Cl 3.261(3) 1_554 ?
Cl Sn 3.261(3) 1_556 ?
C1 C2 1.347(13) . ?
C1 C6 1.390(14) . ?
C2 C3 1.556(15) . ?
C3 C4 1.388(17) . ?
C4 C5 1.32(2) . ?
C5 C6 1.536(16) . ?
C7 C8 1.387(12) 4_565 ?
C7 C8 1.387(12) . ?
C8 C9 1.535(14) . ?
C9 C10 1.414(14) . ?
C10 C9 1.414(14) 4_565 ?
